data_1513821
loop_
_publ_author_name
'Ema, Tadashi'
'Okuda, Keiichi'
'Watanabe, Sagiri'
'Yamasaki, Takayuki'
'Minami, Tsuyoshi'
'Esipenko, Nina A.'
'Anzenbacher, Jr, Pavel'

_publ_section_title
;
 Selective anion sensing by chiral macrocyclic receptors with
 multiple hydrogen-bonding sites
;
_journal_coden_ASTM ORLEF7
_journal_issue 5
_journal_name_full 'Organic Letters'
_journal_page_first 1302
_journal_page_last 1305
_journal_paper_doi 10.1021/ol403643d
_journal_volume 16
_journal_year 2014
_chemical_formula_sum 'C44.4 H34.4 Cl7.2 N4 O8 S2'
_chemical_formula_weight 1071.32
_space_group_IT_number 18
_symmetry_space_group_name_Hall 'P 2 2ab'
_symmetry_space_group_name_H-M 'P 21 21 2'
_atom_sites_solution_hydrogens geom
_atom_sites_solution_primary direct
_atom_sites_solution_secondary difmap
_audit_creation_method SHELXL-97
_cell_angle_alpha 90.00
_cell_angle_beta 90.00
_cell_angle_gamma 90.00
_cell_formula_units_Z 4
_cell_length_a 15.769(12)
_cell_length_b 27.12(2)
_cell_length_c 11.319(9)
_cell_measurement_temperature 100(2)
_cell_volume 4841(6)
_computing_structure_refinement 'SHELXL-97 (Sheldrick, 1997)'
_computing_structure_solution 'SHELXS-97 (Sheldrick, 1990)'
_diffrn_ambient_temperature 100(2)
_diffrn_measured_fraction_theta_full 0.992
_diffrn_measured_fraction_theta_max 0.992
_diffrn_radiation_monochromator graphite
_diffrn_radiation_source 'fine-focus sealed tube'
_diffrn_radiation_type MoK\a
_diffrn_radiation_wavelength 0.71075
_diffrn_reflns_av_R_equivalents 0.0674
_diffrn_reflns_av_sigmaI/netI 0.0396
_diffrn_reflns_limit_h_max 20
_diffrn_reflns_limit_h_min -20
_diffrn_reflns_limit_k_max 35
_diffrn_reflns_limit_k_min -35
_diffrn_reflns_limit_l_max 14
_diffrn_reflns_limit_l_min -14
_diffrn_reflns_number 64709
_diffrn_reflns_theta_full 27.44
_diffrn_reflns_theta_max 27.44
_diffrn_reflns_theta_min 2.99
_exptl_absorpt_coefficient_mu 0.563
_exptl_absorpt_correction_T_max 0.9153
_exptl_absorpt_correction_T_min 0.8814
_exptl_crystal_density_diffrn 1.470
_exptl_crystal_density_method 'not measured'
_exptl_crystal_F_000 2189
_exptl_crystal_size_max 0.23
_exptl_crystal_size_mid 0.21
_exptl_crystal_size_min 0.16
_refine_diff_density_max 1.134
_refine_diff_density_min -0.577
_refine_diff_density_rms 0.076
_refine_ls_abs_structure_details 'Flack H D (1983), Acta Cryst. A39, 876-881'
_refine_ls_abs_structure_Flack 0.07(6)
_refine_ls_extinction_method none
_refine_ls_goodness_of_fit_ref 1.091
_refine_ls_hydrogen_treatment mixed
_refine_ls_matrix_type full
_refine_ls_number_parameters 651
_refine_ls_number_reflns 10986
_refine_ls_number_restraints 14
_refine_ls_restrained_S_all 1.112
_refine_ls_R_factor_all 0.0626
_refine_ls_R_factor_gt 0.0601
_refine_ls_shift/su_max 0.001
_refine_ls_shift/su_mean 0.000
_refine_ls_structure_factor_coef Fsqd
_refine_ls_weighting_details 'calc w=1/[\s^2^(Fo^2^)+(0.0962P)^2^+2.4643P] where P=(Fo^2^+2Fc^2^)/3'
_refine_ls_weighting_scheme calc
_refine_ls_wR_factor_gt 0.1639
_refine_ls_wR_factor_ref 0.1665
_reflns_number_gt 10548
_reflns_number_total 10986
_reflns_threshold_expression >2sigma(I)
_cod_data_source_file ol403643d_si_003.cif
_cod_data_source_block shelxl
_cod_depositor_comments
;
 Updated bibliographic information.

 Antanas Vaitkus,
 2019-09-20
;
_cod_original_formula_sum 'C44.40 H34.40 Cl7.20 N4 O8 S2'
_cod_database_code 1513821

loop_
_symmetry_equiv_pos_as_xyz
'x, y, z'
'x+1/2, -y+1/2, -z'
'-x+1/2, y+1/2, -z'
'-x, -y, z'

loop_
_atom_site_label
_atom_site_type_symbol
_atom_site_fract_x
_atom_site_fract_y
_atom_site_fract_z
_atom_site_U_iso_or_equiv
_atom_site_adp_type
_atom_site_occupancy
_atom_site_symmetry_multiplicity
_atom_site_calc_flag
_atom_site_refinement_flags
_atom_site_disorder_assembly
_atom_site_disorder_group
C101 C 0.5295(3) 0.67378(17) 0.1948(4) 0.0423(9) Uani 1 1 d D A 1
H101 H 0.530(3) 0.6947(18) 0.124(5) 0.051 Uiso 1 1 d . B 1
Cl11 Cl 0.43432(8) 0.66282(6) 0.27208(11) 0.0602(3) Uani 1 1 d D A 1
Cl12 Cl 0.55988(7) 0.62084(5) 0.11629(11) 0.0573(3) Uani 1 1 d D A 1
Cl13 Cl 0.61144(8) 0.69334(4) 0.28920(11) 0.0539(3) Uani 1 1 d D A 1
C201 C 0.4765(7) 1.0131(4) 0.4101(9) 0.049(3) Uiso 0.40 1 d PD . 2
Cl21 Cl 0.4908(4) 1.06167(16) 0.4891(3) 0.0989(18) Uani 0.40 1 d PD . 2
Cl22 Cl 0.42235(18) 0.97016(12) 0.4827(3) 0.0558(7) Uani 0.40 1 d PD . 2
Cl23 Cl 0.4653(3) 1.00158(16) 0.2849(4) 0.0917(15) Uani 0.40 1 d PD . 2
C301 C 0.5362(4) 0.9192(2) 0.7887(5) 0.0482(14) Uani 0.70 1 d PD C 3
H301 H 0.4779 0.9238 0.7558 0.058 Uiso 0.70 1 calc PR C 3
Cl31 Cl 0.60183(13) 0.97121(7) 0.74808(17) 0.0604(4) Uani 0.70 1 d PD C 3
Cl32 Cl 0.53098(12) 0.91394(8) 0.94362(16) 0.0478(4) Uani 0.70 1 d PD C 3
Cl33 Cl 0.58246(13) 0.86477(10) 0.7288(2) 0.0628(6) Uani 0.70 1 d PD C 3
C401 C 0.5840(11) 0.8688(9) 0.7758(11) 0.134(19) Uani 0.30 1 d PD D 4
H401 H 0.5507 0.8381 0.7606 0.160 Uiso 0.30 1 calc PR D 4
Cl41 Cl 0.6873(3) 0.84721(17) 0.7794(4) 0.0611(10) Uani 0.30 1 d PD D 4
Cl42 Cl 0.5407(3) 0.8900(2) 0.9056(5) 0.0632(12) Uani 0.30 1 d PD D 4
Cl43 Cl 0.5627(4) 0.9036(2) 0.6534(5) 0.0771(13) Uani 0.30 1 d PD D 4
S1 S 0.86787(5) 0.74700(3) 0.02400(7) 0.02948(19) Uani 1 1 d . . .
S2 S 0.63757(5) 0.86378(3) 0.25213(8) 0.03061(19) Uani 1 1 d . . .
O7 O 0.59103(16) 0.61719(9) 0.7647(2) 0.0328(5) Uani 1 1 d . . .
O8 O 0.92118(15) 0.78975(10) 0.0196(2) 0.0323(5) Uani 1 1 d . . .
O9 O 0.50064(19) 0.73459(11) 0.6870(3) 0.0431(7) Uani 1 1 d . . .
O10 O 0.56073(17) 0.88786(10) 0.2157(2) 0.0383(6) Uani 1 1 d . . .
O56 O 0.71415(18) 0.89162(10) 0.2705(3) 0.0383(6) Uani 1 1 d . . .
O57 O 0.86794(16) 0.71329(11) -0.0734(2) 0.0377(6) Uani 1 1 d . . .
O58 O 0.78442(15) 0.61050(9) 0.7178(2) 0.0319(5) Uani 1 1 d . . .
O59 O 0.94054(15) 0.67325(10) 0.5498(2) 0.0322(5) Uani 1 1 d . . .
N5 N 0.82073(18) 0.62925(11) 0.4995(3) 0.0315(6) Uani 1 1 d . . .
H5 H 0.7776 0.6133 0.5306 0.038 Uiso 1 1 calc R . .
N53 N 0.89615(17) 0.71848(11) 0.1439(3) 0.0288(6) Uani 1 1 d . . .
H53 H 0.9414 0.7297 0.1807 0.035 Uiso 1 1 calc R . .
N54 N 0.63697(19) 0.70462(11) 0.6662(3) 0.0303(6) Uani 1 1 d . . .
H54 H 0.6706 0.6804 0.6882 0.036 Uiso 1 1 calc R . .
N55 N 0.61255(18) 0.83492(12) 0.3726(3) 0.0318(6) Uani 1 1 d . . .
H55 H 0.5594 0.8375 0.3953 0.059(15) Uiso 1 1 calc R . .
C4 C 0.7739(2) 0.56919(12) 0.7898(3) 0.0279(7) Uani 1 1 d . . .
C6 C 0.6875(2) 0.49958(13) 0.8470(3) 0.0277(6) Uani 1 1 d . . .
C7 C 0.7041(2) 0.53990(12) 0.7688(3) 0.0265(6) Uani 1 1 d . . .
C8 C 0.8576(2) 0.67460(13) 0.3182(3) 0.0272(7) Uani 1 1 d . . .
H8 H 0.8838 0.7000 0.3628 0.033 Uiso 1 1 calc R . .
C9 C 0.8796(2) 0.64673(12) 0.5767(3) 0.0290(7) Uani 1 1 d . . .
C10 C 0.6490(2) 0.54972(12) 0.6632(3) 0.0260(6) Uani 1 1 d . . .
C11 C 0.6563(2) 0.51923(13) 0.5597(3) 0.0304(7) Uani 1 1 d . . .
C12 C 0.6614(2) 0.81760(13) 0.1459(3) 0.0289(7) Uani 1 1 d . . .
C13 C 0.6663(2) 0.80588(13) 0.4461(3) 0.0276(7) Uani 1 1 d . . .
C14 C 0.6253(2) 0.77158(12) 0.5186(3) 0.0272(6) Uani 1 1 d . . .
H14 H 0.5654 0.7682 0.5162 0.033 Uiso 1 1 calc R . .
C15 C 0.8209(2) 0.63380(14) 0.3746(3) 0.0292(7) Uani 1 1 d . . .
C16 C 0.8315(2) 0.55902(14) 0.8820(3) 0.0343(8) Uani 1 1 d . . .
H16 H 0.8786 0.5801 0.8953 0.041 Uiso 1 1 calc R . .
C17 C 0.8546(2) 0.67701(13) 0.1950(3) 0.0281(7) Uani 1 1 d . . .
C18 C 0.7458(2) 0.48828(13) 0.9390(3) 0.0307(7) Uani 1 1 d . . .
C19 C 0.6740(2) 0.74237(12) 0.5946(3) 0.0280(7) Uani 1 1 d . . .
C20 C 0.6068(2) 0.53043(14) 0.4586(3) 0.0346(8) Uani 1 1 d . . .
C21 C 0.8017(2) 0.78083(15) 0.5223(4) 0.0372(8) Uani 1 1 d . . .
H21 H 0.8618 0.7833 0.5224 0.045 Uiso 1 1 calc R . .
C22 C 0.7611(2) 0.76681(14) 0.0449(3) 0.0299(7) Uani 1 1 d . . .
C23 C 0.7555(2) 0.81033(14) 0.4468(3) 0.0327(8) Uani 1 1 d . . .
H23 H 0.7832 0.8332 0.3962 0.039 Uiso 1 1 calc R . .
C24 C 0.7450(2) 0.80294(14) 0.1287(3) 0.0290(7) Uani 1 1 d . . .
H24 H 0.7898 0.8173 0.1731 0.035 Uiso 1 1 calc R . .
C25 C 0.6164(3) 0.50141(16) 0.3539(3) 0.0408(9) Uani 1 1 d . . .
H25 H 0.5843 0.5091 0.2854 0.049 Uiso 1 1 calc R . .
C26 C 0.5504(3) 0.57087(15) 0.4631(4) 0.0395(9) Uani 1 1 d . . .
H26 H 0.5171 0.5784 0.3955 0.047 Uiso 1 1 calc R . .
C27 C 0.5925(2) 0.58879(12) 0.6624(3) 0.0283(7) Uani 1 1 d . . .
C28 C 0.8678(2) 0.63031(13) 0.7030(3) 0.0298(7) Uani 1 1 d . . .
H28A H 0.9105 0.6049 0.7230 0.036 Uiso 1 1 calc R . .
H28B H 0.8758 0.6587 0.7568 0.036 Uiso 1 1 calc R . .
C29 C 0.5305(3) 0.65637(14) 0.7716(4) 0.0378(8) Uani 1 1 d . . .
H29A H 0.5223 0.6653 0.8557 0.045 Uiso 1 1 calc R . .
H29B H 0.4754 0.6443 0.7410 0.045 Uiso 1 1 calc R . .
C30 C 0.7293(3) 0.44765(14) 1.0144(3) 0.0376(8) Uani 1 1 d . . .
H30 H 0.7695 0.4391 1.0735 0.045 Uiso 1 1 calc R . .
C31 C 0.5551(2) 0.70219(14) 0.7040(3) 0.0328(7) Uani 1 1 d . . .
C32 C 0.6567(3) 0.42050(14) 1.0037(3) 0.0401(9) Uani 1 1 d . . .
H32 H 0.6462 0.3938 1.0561 0.048 Uiso 1 1 calc R . .
C33 C 0.6971(2) 0.74643(16) -0.0233(4) 0.0387(9) Uani 1 1 d . . .
H33 H 0.7096 0.7217 -0.0801 0.046 Uiso 1 1 calc R . .
C34 C 0.7816(2) 0.59636(15) 0.3085(3) 0.0353(8) Uani 1 1 d . . .
H34 H 0.7570 0.5688 0.3476 0.042 Uiso 1 1 calc R . .
C35 C 0.7204(3) 0.45090(16) 0.4539(4) 0.0429(9) Uani 1 1 d . . .
H35 H 0.7586 0.4238 0.4520 0.052 Uiso 1 1 calc R . .
C36 C 0.6720(3) 0.46228(16) 0.3522(4) 0.0458(10) Uani 1 1 d . . .
H36 H 0.6780 0.4429 0.2827 0.055 Uiso 1 1 calc R . .
C37 C 0.6127(2) 0.47008(13) 0.8358(3) 0.0321(7) Uani 1 1 d . . .
H37 H 0.5734 0.4766 0.7742 0.039 Uiso 1 1 calc R . .
C38 C 0.8191(2) 0.51847(14) 0.9526(3) 0.0345(8) Uani 1 1 d . . .
H38 H 0.8599 0.5105 1.0113 0.041 Uiso 1 1 calc R . .
C40 C 0.5422(2) 0.59954(14) 0.5620(3) 0.0354(8) Uani 1 1 d . . .
H40 H 0.5033 0.6263 0.5632 0.043 Uiso 1 1 calc R . .
C41 C 0.7627(2) 0.74759(14) 0.5985(3) 0.0350(8) Uani 1 1 d . . .
H41 H 0.7955 0.7287 0.6524 0.042 Uiso 1 1 calc R . .
C42 C 0.8151(2) 0.64027(15) 0.1288(4) 0.0371(8) Uani 1 1 d . . .
H42 H 0.8127 0.6426 0.0452 0.045 Uiso 1 1 calc R . .
C44 C 0.5976(3) 0.43214(15) 0.9146(3) 0.0403(9) Uani 1 1 d . . .
H44 H 0.5466 0.4136 0.9086 0.048 Uiso 1 1 calc R . .
C45 C 0.7130(3) 0.47847(14) 0.5557(3) 0.0348(8) Uani 1 1 d . . .
H45 H 0.7458 0.4702 0.6232 0.042 Uiso 1 1 calc R . .
C47 C 0.5950(2) 0.79840(15) 0.0780(4) 0.0364(8) Uani 1 1 d . . .
H47 H 0.5384 0.8093 0.0894 0.044 Uiso 1 1 calc R . .
C48 C 0.7786(3) 0.59949(16) 0.1873(4) 0.0409(9) Uani 1 1 d . . .
H48 H 0.7518 0.5742 0.1429 0.049 Uiso 1 1 calc R . .
C49 C 0.6143(2) 0.76271(18) -0.0072(4) 0.0452(10) Uani 1 1 d . . .
H49 H 0.5702 0.7494 -0.0547 0.054 Uiso 1 1 calc R . .

loop_
_atom_site_aniso_label
_atom_site_aniso_U_11
_atom_site_aniso_U_22
_atom_site_aniso_U_33
_atom_site_aniso_U_23
_atom_site_aniso_U_13
_atom_site_aniso_U_12
C101 0.041(2) 0.053(2) 0.0330(19) -0.0066(18) -0.0094(16) -0.0003(19)
Cl11 0.0473(6) 0.0900(9) 0.0434(6) 0.0052(6) 0.0052(5) 0.0057(6)
Cl12 0.0457(6) 0.0699(8) 0.0563(6) -0.0272(6) -0.0157(5) 0.0088(5)
Cl13 0.0612(7) 0.0510(6) 0.0495(6) -0.0062(5) -0.0255(5) -0.0063(5)
Cl21 0.171(5) 0.086(3) 0.0400(16) 0.0043(16) 0.010(2) -0.078(3)
Cl22 0.0445(14) 0.0654(17) 0.0574(15) -0.0036(14) 0.0093(12) -0.0365(14)
Cl23 0.125(4) 0.0530(17) 0.097(3) 0.002(2) -0.062(3) 0.009(3)
C301 0.054(4) 0.050(3) 0.041(3) -0.012(3) 0.002(3) -0.004(3)
Cl31 0.0693(11) 0.0557(9) 0.0562(10) 0.0006(8) 0.0106(9) -0.0096(8)
Cl32 0.0410(8) 0.0601(11) 0.0424(8) -0.0036(8) 0.0081(6) -0.0058(8)
Cl33 0.0575(10) 0.0583(12) 0.0725(14) -0.0257(11) 0.0112(10) 0.0018(9)
C401 0.25(4) 0.036(11) 0.11(2) 0.007(14) -0.14(3) 0.011(16)
Cl41 0.048(2) 0.066(2) 0.070(3) -0.017(2) -0.0021(19) 0.0037(18)
Cl42 0.049(2) 0.072(3) 0.069(3) 0.016(3) 0.007(2) -0.005(2)
Cl43 0.074(3) 0.088(4) 0.069(3) 0.007(3) 0.011(3) -0.001(3)
S1 0.0186(3) 0.0462(5) 0.0237(3) -0.0033(3) 0.0022(3) -0.0012(3)
S2 0.0267(4) 0.0313(4) 0.0338(4) 0.0035(4) 0.0072(3) 0.0006(3)
O7 0.0339(13) 0.0291(12) 0.0355(13) -0.0028(10) -0.0006(11) 0.0078(10)
O8 0.0217(10) 0.0462(14) 0.0290(11) 0.0051(11) 0.0022(9) -0.0043(10)
O9 0.0443(15) 0.0422(15) 0.0427(15) 0.0120(12) 0.0181(13) 0.0222(13)
O10 0.0338(13) 0.0400(14) 0.0410(14) 0.0138(12) 0.0084(11) 0.0111(11)
O56 0.0394(14) 0.0340(13) 0.0415(14) 0.0007(12) 0.0091(12) -0.0093(11)
O57 0.0282(12) 0.0563(16) 0.0288(12) -0.0118(12) 0.0020(10) -0.0008(12)
O58 0.0208(10) 0.0326(12) 0.0423(14) 0.0142(11) -0.0028(10) -0.0039(10)
O59 0.0237(11) 0.0381(13) 0.0347(13) 0.0076(11) -0.0067(10) -0.0076(10)
N5 0.0264(13) 0.0347(15) 0.0333(15) 0.0025(12) -0.0020(11) -0.0105(12)
N53 0.0191(12) 0.0388(16) 0.0287(14) -0.0026(12) -0.0020(11) -0.0038(11)
N54 0.0307(14) 0.0262(14) 0.0339(14) -0.0015(12) -0.0026(12) 0.0037(12)
N55 0.0233(13) 0.0395(16) 0.0326(15) 0.0078(13) 0.0082(11) 0.0049(12)
C4 0.0271(15) 0.0267(16) 0.0300(16) 0.0039(13) 0.0035(13) 0.0023(13)
C6 0.0285(16) 0.0267(15) 0.0278(15) -0.0019(13) 0.0054(13) 0.0018(13)
C7 0.0271(15) 0.0231(15) 0.0294(15) -0.0014(13) 0.0012(13) 0.0016(12)
C8 0.0209(14) 0.0306(16) 0.0300(16) -0.0016(13) -0.0034(12) -0.0013(13)
C9 0.0266(16) 0.0269(16) 0.0335(17) 0.0071(13) -0.0025(13) -0.0001(13)
C10 0.0245(15) 0.0239(15) 0.0295(15) 0.0034(13) 0.0021(12) -0.0025(12)
C11 0.0291(16) 0.0333(17) 0.0289(16) -0.0038(14) 0.0065(13) -0.0067(14)
C12 0.0219(15) 0.0332(18) 0.0315(16) 0.0048(14) 0.0006(13) -0.0018(13)
C13 0.0245(15) 0.0298(16) 0.0285(15) -0.0051(13) 0.0007(12) 0.0030(13)
C14 0.0252(15) 0.0304(16) 0.0261(14) -0.0027(13) 0.0002(13) 0.0021(13)
C15 0.0206(14) 0.0344(18) 0.0327(16) -0.0034(14) -0.0020(13) -0.0031(13)
C16 0.0318(17) 0.0341(19) 0.0369(19) 0.0057(15) -0.0034(15) -0.0041(15)
C17 0.0196(14) 0.0361(18) 0.0284(16) -0.0026(13) 0.0013(12) -0.0047(13)
C18 0.0352(18) 0.0289(17) 0.0280(15) 0.0003(13) 0.0029(14) 0.0002(14)
C19 0.0322(16) 0.0215(15) 0.0303(16) -0.0069(13) 0.0001(13) 0.0021(13)
C20 0.0300(17) 0.0363(18) 0.0376(19) 0.0021(15) 0.0004(14) -0.0131(15)
C21 0.0245(15) 0.043(2) 0.044(2) -0.0052(17) -0.0034(15) -0.0010(15)
C22 0.0218(14) 0.0410(19) 0.0268(16) -0.0004(14) -0.0013(12) -0.0054(14)
C23 0.0234(15) 0.0352(18) 0.0395(19) -0.0073(15) 0.0047(14) -0.0067(14)
C24 0.0203(14) 0.0386(18) 0.0281(15) 0.0029(14) 0.0027(12) -0.0046(13)
C25 0.040(2) 0.048(2) 0.0344(18) -0.0024(17) -0.0025(16) -0.0216(18)
C26 0.039(2) 0.044(2) 0.0360(19) 0.0043(17) -0.0099(16) -0.0090(17)
C27 0.0268(16) 0.0265(16) 0.0316(16) 0.0018(13) 0.0026(13) -0.0030(13)
C28 0.0241(15) 0.0299(16) 0.0353(17) 0.0035(14) -0.0022(13) -0.0053(13)
C29 0.0363(18) 0.0350(19) 0.042(2) 0.0021(16) 0.0045(16) 0.0112(16)
C30 0.048(2) 0.0353(19) 0.0290(17) 0.0036(15) -0.0020(16) -0.0018(17)
C31 0.0347(18) 0.0325(18) 0.0312(16) 0.0000(14) 0.0046(14) 0.0130(14)
C32 0.053(2) 0.0346(19) 0.0327(18) 0.0078(15) 0.0074(17) -0.0106(17)
C33 0.0247(16) 0.053(2) 0.0381(19) -0.0177(18) -0.0031(14) -0.0015(16)
C34 0.0306(17) 0.0350(19) 0.0402(19) -0.0058(16) -0.0006(15) -0.0094(15)
C35 0.051(2) 0.039(2) 0.039(2) -0.0089(17) 0.0144(18) -0.0016(18)
C36 0.051(2) 0.045(2) 0.042(2) -0.0132(19) 0.0104(19) -0.016(2)
C37 0.0352(18) 0.0329(17) 0.0283(16) -0.0028(14) 0.0040(14) -0.0073(15)
C38 0.0346(18) 0.0367(18) 0.0323(17) 0.0060(15) -0.0046(14) -0.0022(15)
C40 0.0343(18) 0.0317(18) 0.0403(19) 0.0041(15) -0.0110(15) 0.0017(15)
C41 0.0280(16) 0.038(2) 0.0394(18) -0.0025(16) -0.0043(14) 0.0050(15)
C42 0.0288(17) 0.048(2) 0.0347(18) -0.0117(17) 0.0032(14) -0.0103(16)
C44 0.053(2) 0.036(2) 0.0321(18) -0.0021(15) 0.0075(17) -0.0146(18)
C45 0.0408(19) 0.0317(18) 0.0319(17) 0.0019(15) 0.0076(15) 0.0001(15)
C47 0.0187(15) 0.047(2) 0.043(2) -0.0022(17) 0.0011(14) -0.0008(15)
C48 0.0328(19) 0.045(2) 0.045(2) -0.0086(18) 0.0006(16) -0.0101(17)
C49 0.0204(16) 0.064(3) 0.051(2) -0.017(2) -0.0081(15) -0.0019(17)

loop_
_atom_type_symbol
_atom_type_description
_atom_type_scat_dispersion_real
_atom_type_scat_dispersion_imag
_atom_type_scat_source
C C 0.0033 0.0016 'International Tables Vol C Tables 4.2.6.8 and 6.1.1.4'
H H 0.0000 0.0000 'International Tables Vol C Tables 4.2.6.8 and 6.1.1.4'
N N 0.0061 0.0033 'International Tables Vol C Tables 4.2.6.8 and 6.1.1.4'
O O 0.0106 0.0060 'International Tables Vol C Tables 4.2.6.8 and 6.1.1.4'
S S 0.1246 0.1234 'International Tables Vol C Tables 4.2.6.8 and 6.1.1.4'
Cl Cl 0.1484 0.1585 'International Tables Vol C Tables 4.2.6.8 and 6.1.1.4'

loop_
_geom_angle_atom_site_label_1
_geom_angle_atom_site_label_2
_geom_angle_atom_site_label_3
_geom_angle
_geom_angle_site_symmetry_1
_geom_angle_site_symmetry_3
Cl12 C101 Cl13 110.8(2) . .
Cl12 C101 Cl11 110.2(3) . .
Cl13 C101 Cl11 112.0(2) . .
C201 C201 Cl23 86.5(5) 4_675 .
C201 C201 Cl21 117.8(12) 4_675 .
Cl23 C201 Cl21 137.0(8) . .
C201 C201 Cl22 83.4(10) 4_675 .
Cl23 C201 Cl22 105.5(6) . .
Cl21 C201 Cl22 111.8(6) . .
C201 C201 Cl23 57.3(5) 4_675 4_675
Cl23 C201 Cl23 39.0(4) . 4_675
Cl21 C201 Cl23 124.6(7) . 4_675
Cl22 C201 Cl23 121.0(6) . 4_675
C201 C201 Cl22 63.1(10) 4_675 4_675
Cl23 C201 Cl22 126.0(7) . 4_675
Cl21 C201 Cl22 55.3(4) . 4_675
Cl22 C201 Cl22 113.3(6) . 4_675
Cl23 C201 Cl22 87.9(5) 4_675 4_675
C201 Cl21 Cl22 69.9(5) . 4_675
Cl21 Cl22 C201 87.8(4) 4_675 .
Cl21 Cl22 C201 54.7(4) 4_675 4_675
C201 Cl22 C201 33.4(7) . 4_675
Cl23 Cl23 C201 84.0(5) 4_675 .
Cl23 Cl23 C201 56.9(4) 4_675 4_675
C201 Cl23 C201 36.2(8) . 4_675
Cl32 C301 Cl33 109.3(4) . .
Cl32 C301 Cl31 110.1(3) . .
Cl33 C301 Cl31 108.4(3) . .
Cl43 C401 Cl42 115.4(9) . .
Cl43 C401 Cl41 113.0(9) . .
Cl42 C401 Cl41 117.9(9) . .
O57 S1 O8 119.33(16) . .
O57 S1 N53 109.79(17) . .
O8 S1 N53 104.65(15) . .
O57 S1 C22 107.18(16) . .
O8 S1 C22 108.33(17) . .
N53 S1 C22 106.96(16) . .
O10 S2 O56 120.69(18) . .
O10 S2 N55 104.82(16) . .
O56 S2 N55 109.64(17) . .
O10 S2 C12 107.74(17) . .
O56 S2 C12 106.86(16) . .
N55 S2 C12 106.28(17) . .
C27 O7 C29 117.9(3) . .
C4 O58 C28 118.6(3) . .
C9 N5 C15 127.4(3) . .
C17 N53 S1 126.1(2) . .
C31 N54 C19 126.9(3) . .
C13 N55 S2 127.8(2) . .
C7 C4 O58 117.2(3) . .
C7 C4 C16 121.9(3) . .
O58 C4 C16 120.9(3) . .
C18 C6 C7 119.9(3) . .
C18 C6 C37 118.5(3) . .
C7 C6 C37 121.6(3) . .
C4 C7 C6 118.7(3) . .
C4 C7 C10 119.9(3) . .
C6 C7 C10 121.4(3) . .
C17 C8 C15 118.5(3) . .
O59 C9 N5 125.1(3) . .
O59 C9 C28 120.0(3) . .
N5 C9 C28 114.9(3) . .
C27 C10 C11 119.1(3) . .
C27 C10 C7 120.9(3) . .
C11 C10 C7 120.0(3) . .
C20 C11 C45 119.1(3) . .
C20 C11 C10 119.4(3) . .
C45 C11 C10 121.5(3) . .
C24 C12 C47 121.7(3) . .
C24 C12 S2 119.8(3) . .
C47 C12 S2 118.4(3) . .
C14 C13 C23 120.9(3) . .
C14 C13 N55 115.8(3) . .
C23 C13 N55 123.3(3) . .
C13 C14 C19 118.9(3) . .
C8 C15 C34 120.7(3) . .
C8 C15 N5 121.5(3) . .
C34 C15 N5 117.8(3) . .
C38 C16 C4 119.7(3) . .
C42 C17 C8 121.2(3) . .
C42 C17 N53 123.5(3) . .
C8 C17 N53 115.3(3) . .
C30 C18 C6 119.3(3) . .
C30 C18 C38 122.1(3) . .
C6 C18 C38 118.7(3) . .
C14 C19 C41 120.5(3) . .
C14 C19 N54 122.0(3) . .
C41 C19 N54 117.4(3) . .
C26 C20 C11 118.9(4) . .
C26 C20 C25 121.6(4) . .
C11 C20 C25 119.5(4) . .
C23 C21 C41 121.8(3) . .
C33 C22 C24 121.9(3) . .
C33 C22 S1 119.6(3) . .
C24 C22 S1 118.5(3) . .
C21 C23 C13 118.7(4) . .
C22 C24 C12 118.2(3) . .
C36 C25 C20 120.2(4) . .
C40 C26 C20 122.0(4) . .
C10 C27 O7 115.5(3) . .
C10 C27 C40 121.5(3) . .
O7 C27 C40 123.0(3) . .
O58 C28 C9 109.6(3) . .
O7 C29 C31 114.3(3) . .
C32 C30 C18 121.3(4) . .
O9 C31 N54 124.9(4) . .
O9 C31 C29 118.8(3) . .
N54 C31 C29 116.3(3) . .
C30 C32 C44 119.8(4) . .
C22 C33 C49 119.0(4) . .
C48 C34 C15 120.1(4) . .
C45 C35 C36 121.1(4) . .
C25 C36 C35 120.0(4) . .
C44 C37 C6 120.1(4) . .
C16 C38 C18 120.8(3) . .
C26 C40 C27 119.1(3) . .
C21 C41 C19 119.1(3) . .
C17 C42 C48 119.4(4) . .
C37 C44 C32 121.0(4) . .
C35 C45 C11 120.1(4) . .
C12 C47 C49 118.2(3) . .
C34 C48 C42 120.1(4) . .
C33 C49 C47 120.9(3) . .

loop_
_geom_bond_atom_site_label_1
_geom_bond_atom_site_label_2
_geom_bond_distance
_geom_bond_site_symmetry_2
C101 Cl12 1.755(5) .
C101 Cl13 1.758(4) .
C101 Cl11 1.763(5) .
C201 C201 1.03(2) 4_675
C201 Cl23 1.462(10) .
C201 Cl21 1.609(10) .
C201 Cl22 1.662(11) .
C201 Cl23 1.735(11) 4_675
C201 Cl22 1.851(11) 4_675
Cl21 Cl22 1.620(7) 4_675
Cl22 Cl21 1.620(7) 4_675
Cl22 C201 1.851(12) 4_675
Cl23 Cl23 1.099(10) 4_675
Cl23 C201 1.735(11) 4_675
C301 Cl32 1.762(6) .
C301 Cl33 1.781(6) .
C301 Cl31 1.808(6) .
C401 Cl43 1.711(13) .
C401 Cl42 1.719(13) .
C401 Cl41 1.730(12) .
S1 O57 1.432(3) .
S1 O8 1.433(3) .
S1 N53 1.624(3) .
S1 C22 1.783(4) .
S2 O10 1.437(3) .
S2 O56 1.439(3) .
S2 N55 1.621(3) .
S2 C12 1.777(4) .
O7 C27 1.390(4) .
O7 C29 1.431(4) .
O9 C31 1.244(4) .
O58 C4 1.396(4) .
O58 C28 1.430(4) .
O59 C9 1.238(4) .
N5 C9 1.360(4) .
N5 C15 1.420(5) .
N53 C17 1.424(5) .
N54 C31 1.361(5) .
N54 C19 1.431(5) .
N55 C13 1.425(5) .
C4 C7 1.378(5) .
C4 C16 1.410(5) .
C6 C18 1.423(5) .
C6 C7 1.431(5) .
C6 C37 1.431(5) .
C7 C10 1.502(5) .
C8 C17 1.397(5) .
C8 C15 1.402(5) .
C9 C28 1.509(5) .
C10 C27 1.384(5) .
C10 C11 1.438(5) .
C11 C20 1.419(5) .
C11 C45 1.423(5) .
C12 C24 1.390(5) .
C12 C47 1.399(5) .
C13 C14 1.399(5) .
C13 C23 1.412(5) .
C14 C19 1.400(5) .
C15 C34 1.406(5) .
C16 C38 1.373(5) .
C17 C42 1.394(5) .
C18 C30 1.418(5) .
C18 C38 1.424(5) .
C19 C41 1.406(5) .
C20 C26 1.413(6) .
C20 C25 1.430(6) .
C21 C23 1.380(6) .
C21 C41 1.391(6) .
C22 C33 1.386(5) .
C22 C24 1.387(5) .
C25 C36 1.377(7) .
C26 C40 1.369(6) .
C27 C40 1.417(5) .
C29 C31 1.510(5) .
C30 C32 1.366(6) .
C32 C44 1.409(6) .
C33 C49 1.390(5) .
C34 C48 1.374(6) .
C35 C45 1.378(5) .
C35 C36 1.415(7) .
C37 C44 1.382(5) .
C42 C48 1.412(6) .
C47 C49 1.400(6) .
